data_4076170
loop_
_publ_author_name
'Crewdson, Patrick'
'Gambarotta, Sandro'
'Djoman, Marie-Charlotte'
'Korobkov, Ilia'
'Duchateau, Robbert'

_publ_section_title
;
 Switchable Chromium(II) Ethylene Oligomerization/Polymerization Catalyst
;
_journal_issue 22
_journal_name_full Organometallics
_journal_page_first 5214
_journal_paper_doi 10.1021/om050699n
_journal_volume 24
_journal_year 2005
_chemical_formula_sum 'C54.5 H52 Cr N5 O1.38'
_chemical_formula_weight 851.01
_chemical_name_systematic
; 
 ? 
;
_space_group_IT_number 36
_symmetry_cell_setting orthorhombic
_symmetry_space_group_name_Hall 'C 2c -2'
_symmetry_space_group_name_H-M 'C m c 21'
_atom_sites_solution_hydrogens geom
_atom_sites_solution_primary direct
_atom_sites_solution_secondary difmap
_audit_creation_method SHELXL-97
_cell_angle_alpha 90.00
_cell_angle_beta 90.00
_cell_angle_gamma 90.00
_cell_formula_units_Z 4
_cell_length_a 18.080(4)
_cell_length_b 17.140(4)
_cell_length_c 16.732(4)
_cell_measurement_reflns_used 211
_cell_measurement_temperature 211(2)
_cell_measurement_theta_max 23.26
_cell_measurement_theta_min 1.64
_cell_volume 5185(2)
_computing_cell_refinement 'SMART, Bruker (2000)'
_computing_data_collection 'SMART, Bruker (2000)'
_computing_data_reduction 'XPREP, Bruker (2000)'
_computing_molecular_graphics 'SHELXTL, Bruker (2000)'
_computing_publication_material 'SHELXTL, Bruker (2000)'
_computing_structure_refinement 'SHELXL-97 (Sheldrick, 1997)'
_computing_structure_solution 'SHELXS-97 (Sheldrick, 1990)'
_diffrn_ambient_temperature 211(2)
_diffrn_measured_fraction_theta_full 0.991
_diffrn_measured_fraction_theta_max 0.991
_diffrn_measurement_device_type 'CCD area detector'
_diffrn_measurement_method 'phi and omega scans'
_diffrn_radiation_monochromator graphite
_diffrn_radiation_source 'fine-focus sealed tube'
_diffrn_radiation_type MoK\a
_diffrn_radiation_wavelength 0.71073
_diffrn_reflns_av_R_equivalents 0.0916
_diffrn_reflns_av_sigmaI/netI 0.0939
_diffrn_reflns_limit_h_max 20
_diffrn_reflns_limit_h_min -19
_diffrn_reflns_limit_k_max 18
_diffrn_reflns_limit_k_min -18
_diffrn_reflns_limit_l_max 18
_diffrn_reflns_limit_l_min -18
_diffrn_reflns_number 15278
_diffrn_reflns_theta_full 23.26
_diffrn_reflns_theta_max 23.26
_diffrn_reflns_theta_min 1.64
_diffrn_standards_decay_% <1
_exptl_absorpt_coefficient_mu 0.261
_exptl_absorpt_correction_T_max 0.9497
_exptl_absorpt_correction_T_min 0.9258
_exptl_absorpt_correction_type multi-scan
_exptl_absorpt_process_details 'SADABS, Bruker (2000)'
_exptl_crystal_colour burgundy_red
_exptl_crystal_density_diffrn 1.090
_exptl_crystal_density_method 'not measured'
_exptl_crystal_description block
_exptl_crystal_F_000 1796
_exptl_crystal_size_max 0.30
_exptl_crystal_size_mid 0.25
_exptl_crystal_size_min 0.20
_refine_diff_density_max 0.225
_refine_diff_density_min -0.257
_refine_diff_density_rms 0.059
_refine_ls_abs_structure_details 'Flack H D (1983), Acta Cryst. A39, 876-881'
_refine_ls_abs_structure_Flack 0.09(3)
_refine_ls_extinction_method none
_refine_ls_goodness_of_fit_ref 1.012
_refine_ls_hydrogen_treatment constr
_refine_ls_matrix_type full
_refine_ls_number_parameters 253
_refine_ls_number_reflns 3802
_refine_ls_number_restraints 1
_refine_ls_restrained_S_all 1.012
_refine_ls_R_factor_all 0.0583
_refine_ls_R_factor_gt 0.0518
_refine_ls_shift/su_max 0.001
_refine_ls_shift/su_mean 0.001
_refine_ls_structure_factor_coef Fsqd
_refine_ls_weighting_details 'calc w=1/[\s^2^(Fo^2^)+(0.0636P)^2^]'
_refine_ls_weighting_scheme calc
_refine_ls_wR_factor_gt 0.1185
_refine_ls_wR_factor_ref 0.1223
_reflns_number_gt 3420
_reflns_number_total 3802
_reflns_threshold_expression >2sigma(I)
_cod_data_source_file om050699nsi20050812_113541.cif
_cod_data_source_block sg2353sqz
_cod_depositor_comments
;
The following automatic conversions were performed:

'_symmetry_cell_setting' value 'Orthorhombic' changed to
'orthorhombic' according to
/home/saulius/struct/CIF-dictionaries/cif_core.dic dictionary named
'cif_core.dic' version 2.4.1 from 2010-06-29.

Automatic conversion script
Id: cif_fix_values 1715 2011-07-08 13:25:40Z adriana 
;
_cod_original_sg_symbol_H-M Cmc2(1)
_cod_original_formula_sum 'C54.50 H52 Cr N5 O1.38'
_cod_database_code 4076170

loop_
_symmetry_equiv_pos_as_xyz
'x, y, z'
'-x, -y, z+1/2'
'x, -y, z+1/2'
'-x, y, z'
'x+1/2, y+1/2, z'
'-x+1/2, -y+1/2, z+1/2'
'x+1/2, -y+1/2, z+1/2'
'-x+1/2, y+1/2, z'

loop_
_atom_site_label
_atom_site_type_symbol
_atom_site_fract_x
_atom_site_fract_y
_atom_site_fract_z
_atom_site_U_iso_or_equiv
_atom_site_adp_type
_atom_site_occupancy
_atom_site_symmetry_multiplicity
_atom_site_calc_flag
_atom_site_refinement_flags
Cr1 Cr 1.0000 0.89937(4) 0.57530(4) 0.0269(2) Uani 1 2 d S
N1 N 1.0000 1.0668(2) 0.6177(2) 0.0271(9) Uani 1 2 d S
N2 N 0.91603(15) 0.92225(16) 0.65820(17) 0.0295(6) Uani 1 1 d .
N3 N 0.91849(16) 0.84637(17) 0.49833(17) 0.0348(7) Uani 1 1 d .
C1 C 1.0000 1.0804(3) 0.7046(3) 0.0363(12) Uani 1 2 d S
H1A H 1.0506 1.0844 0.7236 0.054 Uiso 0.50 1 calc PR
H1B H 0.9755 1.0372 0.7313 0.054 Uiso 0.50 1 calc PR
H1C H 0.9739 1.1285 0.7163 0.054 Uiso 0.50 1 calc PR
C2 C 0.96064(19) 1.04574(19) 0.4937(2) 0.0274(8) Uani 1 1 d .
H2 H 0.9301 1.0385 0.4488 0.033 Uiso 1 1 calc R
C3 C 0.93733(17) 1.05791(16) 0.5696(2) 0.0285(7) Uani 1 1 d .
C4 C 0.86069(19) 1.04761(19) 0.6082(2) 0.0291(8) Uani 1 1 d .
C5 C 0.8661(2) 1.1959(2) 0.6313(2) 0.0408(9) Uani 1 1 d .
H5A H 0.9131 1.1964 0.6071 0.049 Uiso 1 1 calc R
C6 C 0.8352(2) 1.2660(2) 0.6568(2) 0.0500(10) Uani 1 1 d .
H6A H 0.8613 1.3131 0.6506 0.060 Uiso 1 1 calc R
C7 C 0.7657(3) 1.2657(3) 0.6916(3) 0.0547(12) Uani 1 1 d .
H7A H 0.7444 1.3127 0.7090 0.066 Uiso 1 1 calc R
C8 C 0.7278(2) 1.1967(3) 0.7006(2) 0.0505(12) Uani 1 1 d .
H8A H 0.6809 1.1966 0.7248 0.061 Uiso 1 1 calc R
C9 C 0.7585(2) 1.1275(2) 0.6741(2) 0.0410(9) Uani 1 1 d .
H9A H 0.7311 1.0811 0.6789 0.049 Uiso 1 1 calc R
C10 C 0.82934(18) 1.1247(2) 0.6404(2) 0.0315(8) Uani 1 1 d .
C11 C 0.78637(19) 1.0678(2) 0.4802(2) 0.0350(9) Uani 1 1 d .
H11A H 0.8100 1.1164 0.4752 0.042 Uiso 1 1 calc R
C12 C 0.7337(2) 1.0464(2) 0.4236(2) 0.0408(9) Uani 1 1 d .
H12A H 0.7226 1.0796 0.3805 0.049 Uiso 1 1 calc R
C13 C 0.6978(2) 0.9749(3) 0.4317(3) 0.0516(12) Uani 1 1 d .
H13A H 0.6619 0.9597 0.3941 0.062 Uiso 1 1 calc R
C14 C 0.7152(2) 0.9260(2) 0.4955(3) 0.0508(11) Uani 1 1 d .
H14A H 0.6909 0.8778 0.5013 0.061 Uiso 1 1 calc R
C15 C 0.7681(2) 0.9485(2) 0.5499(2) 0.0407(10) Uani 1 1 d .
H15A H 0.7797 0.9149 0.5926 0.049 Uiso 1 1 calc R
C16 C 0.80488(18) 1.0198(2) 0.5436(2) 0.0294(8) Uani 1 1 d .
C17 C 0.86988(17) 0.98439(19) 0.67233(19) 0.0277(8) Uani 1 1 d .
C18 C 0.83687(19) 0.9751(2) 0.7457(2) 0.0355(9) Uani 1 1 d .
H18A H 0.8028 1.0096 0.7692 0.043 Uiso 1 1 calc R
C19 C 0.8625(2) 0.9059(2) 0.7790(2) 0.0380(9) Uani 1 1 d .
H19A H 0.8498 0.8848 0.8290 0.046 Uiso 1 1 calc R
C20 C 0.9094(2) 0.8756(2) 0.7247(2) 0.0351(9) Uani 1 1 d .
H20A H 0.9346 0.8281 0.7315 0.042 Uiso 1 1 calc R
C21 C 0.9041(2) 0.8641(2) 0.4220(2) 0.0382(9) Uani 1 1 d .
H21A H 0.9310 0.9050 0.3983 0.046 Uiso 1 1 calc R
C22 C 0.8519(2) 0.8258(2) 0.3763(2) 0.0483(10) Uani 1 1 d .
H22A H 0.8437 0.8406 0.3229 0.058 Uiso 1 1 calc R
C23 C 0.8124(3) 0.7661(3) 0.4096(3) 0.0542(11) Uani 1 1 d .
H23A H 0.7767 0.7389 0.3799 0.065 Uiso 1 1 calc R
C24 C 0.8266(2) 0.7471(3) 0.4882(3) 0.0551(11) Uani 1 1 d .
H24A H 0.8003 0.7063 0.5127 0.066 Uiso 1 1 calc R
C25 C 0.8790(2) 0.7875(2) 0.5304(2) 0.0438(10) Uani 1 1 d .
H25A H 0.8877 0.7736 0.5840 0.053 Uiso 1 1 calc R

loop_
_atom_site_aniso_label
_atom_site_aniso_U_11
_atom_site_aniso_U_22
_atom_site_aniso_U_33
_atom_site_aniso_U_23
_atom_site_aniso_U_13
_atom_site_aniso_U_12
Cr1 0.0280(4) 0.0295(4) 0.0233(4) -0.0037(4) 0.000 0.000
N1 0.027(2) 0.030(2) 0.023(2) -0.0054(18) 0.000 0.000
N2 0.0284(15) 0.0339(15) 0.0262(16) -0.0036(13) -0.0001(12) -0.0006(13)
N3 0.0401(17) 0.0350(18) 0.0293(18) -0.0063(14) 0.0002(14) -0.0045(14)
C1 0.033(3) 0.041(3) 0.035(3) 0.004(2) 0.000 0.000
C2 0.0296(17) 0.0291(18) 0.0234(18) 0.0021(15) -0.0028(15) -0.0028(14)
C3 0.0312(16) 0.0254(16) 0.0290(18) 0.0026(18) -0.0043(18) 0.0023(13)
C4 0.0225(17) 0.0341(19) 0.0307(18) 0.0002(15) 0.0046(14) 0.0010(15)
C5 0.041(2) 0.037(2) 0.044(2) 0.0019(18) -0.0024(18) 0.0097(18)
C6 0.063(3) 0.031(2) 0.057(3) -0.004(2) -0.007(2) 0.0098(19)
C7 0.063(3) 0.052(3) 0.049(3) -0.007(2) -0.013(2) 0.032(2)
C8 0.035(2) 0.076(3) 0.040(2) -0.004(2) 0.0017(18) 0.027(2)
C9 0.036(2) 0.053(2) 0.034(2) -0.0026(18) -0.0030(18) 0.0064(19)
C10 0.029(2) 0.040(2) 0.0256(19) -0.0019(15) -0.0035(15) 0.0066(16)
C11 0.026(2) 0.040(2) 0.038(2) -0.0047(18) 0.0021(16) 0.0037(17)
C12 0.0288(19) 0.053(3) 0.040(2) -0.0007(19) -0.0034(17) 0.0046(18)
C13 0.031(2) 0.075(3) 0.048(3) -0.019(2) -0.0100(18) 0.000(2)
C14 0.048(3) 0.047(2) 0.057(3) 0.005(2) -0.004(2) -0.009(2)
C15 0.0281(19) 0.052(2) 0.042(3) 0.0043(17) -0.0034(16) -0.0048(17)
C16 0.0262(19) 0.035(2) 0.0268(19) -0.0026(14) 0.0046(14) 0.0050(15)
C17 0.0272(18) 0.035(2) 0.0208(18) -0.0015(15) -0.0013(15) -0.0032(15)
C18 0.0301(19) 0.041(2) 0.035(2) -0.0066(17) 0.0073(16) -0.0039(16)
C19 0.041(2) 0.044(2) 0.0289(19) 0.0064(17) 0.0052(17) -0.0012(17)
C20 0.035(2) 0.033(2) 0.038(2) 0.0067(17) 0.0038(18) -0.0005(18)
C21 0.047(2) 0.041(2) 0.027(2) -0.0011(18) 0.0003(18) -0.003(2)
C22 0.057(2) 0.055(3) 0.033(2) -0.002(2) -0.013(2) -0.007(2)
C23 0.062(3) 0.053(3) 0.048(3) -0.007(2) -0.014(2) -0.019(2)
C24 0.063(3) 0.049(3) 0.053(3) -0.002(2) 0.004(2) -0.024(2)
C25 0.052(2) 0.044(2) 0.035(2) 0.0048(19) -0.0029(19) -0.0115(19)

loop_
_atom_type_symbol
_atom_type_description
_atom_type_scat_dispersion_real
_atom_type_scat_dispersion_imag
_atom_type_scat_source
C C 0.0033 0.0016 'International Tables Vol C Tables 4.2.6.8 and 6.1.1.4'
H H 0.0000 0.0000 'International Tables Vol C Tables 4.2.6.8 and 6.1.1.4'
N N 0.0061 0.0033 'International Tables Vol C Tables 4.2.6.8 and 6.1.1.4'
O O 0.0106 0.0060 'International Tables Vol C Tables 4.2.6.8 and 6.1.1.4'
Cr Cr 0.3209 0.6236 'International Tables Vol C Tables 4.2.6.8 and 6.1.1.4'

loop_
_geom_angle_atom_site_label_1
_geom_angle_atom_site_label_2
_geom_angle_atom_site_label_3
_geom_angle
_geom_angle_site_symmetry_1
_geom_angle_site_symmetry_3
N2 Cr1 N2 92.97(15) 4_755 .
N2 Cr1 N3 165.85(11) 4_755 .
N2 Cr1 N3 88.80(11) . .
N2 Cr1 N3 88.80(11) 4_755 4_755
N2 Cr1 N3 165.85(11) . 4_755
N3 Cr1 N3 86.15(16) . 4_755
C3 N1 C3 108.2(4) . 4_755
C3 N1 C1 125.88(19) . .
C3 N1 C1 125.88(19) 4_755 .
C20 N2 C17 105.0(3) . .
C20 N2 Cr1 119.4(2) . .
C17 N2 Cr1 134.4(2) . .
C21 N3 C25 116.6(3) . .
C21 N3 Cr1 127.3(3) . .
C25 N3 Cr1 116.1(2) . .
C3 C2 C2 108.1(2) . 4_755
C2 C3 N1 107.8(3) . .
C2 C3 C4 131.0(3) . .
N1 C3 C4 120.0(3) . .
C3 C4 C17 106.1(3) . .
C3 C4 C10 112.4(3) . .
C17 C4 C10 113.7(3) . .
C3 C4 C16 109.2(3) . .
C17 C4 C16 109.9(3) . .
C10 C4 C16 105.6(3) . .
C6 C5 C10 121.9(4) . .
C7 C6 C5 119.3(4) . .
C8 C7 C6 120.2(4) . .
C7 C8 C9 120.2(4) . .
C8 C9 C10 121.6(4) . .
C9 C10 C5 116.8(3) . .
C9 C10 C4 120.5(3) . .
C5 C10 C4 122.5(3) . .
C16 C11 C12 122.0(3) . .
C13 C12 C11 119.0(4) . .
C12 C13 C14 119.9(4) . .
C15 C14 C13 119.7(4) . .
C14 C15 C16 121.7(4) . .
C11 C16 C15 117.7(3) . .
C11 C16 C4 120.5(3) . .
C15 C16 C4 121.7(3) . .
N2 C17 C18 109.1(3) . .
N2 C17 C4 119.5(3) . .
C18 C17 C4 131.3(3) . .
C17 C18 C19 108.2(3) . .
C20 C19 C18 105.6(3) . .
C19 C20 N2 112.1(3) . .
N3 C21 C22 123.6(4) . .
C21 C22 C23 119.1(4) . .
C22 C23 C24 118.0(4) . .
C25 C24 C23 120.1(4) . .
N3 C25 C24 122.6(4) . .

loop_
_geom_bond_atom_site_label_1
_geom_bond_atom_site_label_2
_geom_bond_distance
_geom_bond_site_symmetry_2
Cr1 N2 2.093(3) 4_755
Cr1 N2 2.093(3) .
Cr1 N3 2.158(3) .
Cr1 N3 2.158(3) 4_755
N1 C3 1.399(4) .
N1 C3 1.399(4) 4_755
N1 C1 1.473(6) .
N2 C20 1.375(5) .
N2 C17 1.373(4) .
N3 C21 1.338(5) .
N3 C25 1.348(5) .
C2 C3 1.354(5) .
C2 C2 1.423(7) 4_755
C3 C4 1.539(5) .
C4 C17 1.534(5) .
C4 C10 1.536(5) .
C4 C16 1.553(5) .
C5 C6 1.393(5) .
C5 C10 1.397(5) .
C6 C7 1.385(6) .
C7 C8 1.375(6) .
C8 C9 1.382(6) .
C9 C10 1.401(5) .
C11 C16 1.384(5) .
C11 C12 1.392(5) .
C12 C13 1.393(6) .
C13 C14 1.393(6) .
C14 C15 1.376(5) .
C15 C16 1.396(5) .
C17 C18 1.374(5) .
C18 C19 1.390(5) .
C19 C20 1.347(6) .
C21 C22 1.381(6) .
C22 C23 1.367(6) .
C23 C24 1.378(6) .
C24 C25 1.370(6) .

loop_
_geom_torsion_atom_site_label_1
_geom_torsion_atom_site_label_2
_geom_torsion_atom_site_label_3
_geom_torsion_atom_site_label_4
_geom_torsion
_geom_torsion_site_symmetry_1
N2 Cr1 N2 C20 -63.4(3) 4_755
N3 Cr1 N2 C20 102.5(3) .
N3 Cr1 N2 C20 33.5(6) 4_755
N2 Cr1 N2 C17 101.7(3) 4_755
N3 Cr1 N2 C17 -92.3(3) .
N3 Cr1 N2 C17 -161.4(4) 4_755
N2 Cr1 N3 C21 -137.1(4) 4_755
N2 Cr1 N3 C21 125.5(3) .
N3 Cr1 N3 C21 -67.8(3) 4_755
N2 Cr1 N3 C25 41.2(6) 4_755
N2 Cr1 N3 C25 -56.2(3) .
N3 Cr1 N3 C25 110.5(3) 4_755
C2 C2 C3 N1 0.8(3) 4_755
C2 C2 C3 C4 -166.1(3) 4_755
C3 N1 C3 C2 -1.3(5) 4_755
C1 N1 C3 C2 -179.4(4) .
C3 N1 C3 C4 167.30(19) 4_755
C1 N1 C3 C4 -10.8(6) .
C2 C3 C4 C17 117.2(4) .
N1 C3 C4 C17 -48.4(4) .
C2 C3 C4 C10 -117.9(4) .
N1 C3 C4 C10 76.5(4) .
C2 C3 C4 C16 -1.1(5) .
N1 C3 C4 C16 -166.7(3) .
C10 C5 C6 C7 -0.7(6) .
C5 C6 C7 C8 0.0(6) .
C6 C7 C8 C9 -0.8(6) .
C7 C8 C9 C10 2.4(6) .
C8 C9 C10 C5 -3.0(5) .
C8 C9 C10 C4 -177.3(3) .
C6 C5 C10 C9 2.2(5) .
C6 C5 C10 C4 176.4(3) .
C3 C4 C10 C9 176.9(3) .
C17 C4 C10 C9 -62.6(4) .
C16 C4 C10 C9 57.9(4) .
C3 C4 C10 C5 2.9(5) .
C17 C4 C10 C5 123.4(4) .
C16 C4 C10 C5 -116.0(3) .
C16 C11 C12 C13 1.0(5) .
C11 C12 C13 C14 -0.4(6) .
C12 C13 C14 C15 -0.3(6) .
C13 C14 C15 C16 0.5(6) .
C12 C11 C16 C15 -0.8(5) .
C12 C11 C16 C4 -176.6(3) .
C14 C15 C16 C11 0.1(5) .
C14 C15 C16 C4 175.8(3) .
C3 C4 C16 C11 -65.4(4) .
C17 C4 C16 C11 178.6(3) .
C10 C4 C16 C11 55.6(4) .
C3 C4 C16 C15 118.9(3) .
C17 C4 C16 C15 3.0(4) .
C10 C4 C16 C15 -120.0(3) .
C20 N2 C17 C18 0.3(4) .
Cr1 N2 C17 C18 -166.3(2) .
C20 N2 C17 C4 -177.5(3) .
Cr1 N2 C17 C4 15.9(4) .
C3 C4 C17 N2 -37.1(4) .
C10 C4 C17 N2 -161.1(3) .
C16 C4 C17 N2 80.8(4) .
C3 C4 C17 C18 145.7(3) .
C10 C4 C17 C18 21.7(5) .
C16 C4 C17 C18 -96.4(4) .
N2 C17 C18 C19 0.1(4) .
C4 C17 C18 C19 177.6(3) .
C17 C18 C19 C20 -0.5(4) .
C18 C19 C20 N2 0.7(4) .
C17 N2 C20 C19 -0.6(4) .
Cr1 N2 C20 C19 168.4(3) .
C25 N3 C21 C22 0.1(6) .
Cr1 N3 C21 C22 178.3(3) .
N3 C21 C22 C23 -0.2(6) .
C21 C22 C23 C24 0.2(7) .
C22 C23 C24 C25 0.0(7) .
C21 N3 C25 C24 0.1(6) .
Cr1 N3 C25 C24 -178.4(3) .
C23 C24 C25 N3 -0.1(6) .
